data_2206628
loop_
_publ_author_name
'Sousa, Gerim\'ario F. de'
'Vald\'es Mart\'inez, Jes\'us'
'Hern\'andez-Ortega, Sim\'on'

_publ_section_title
;
A seven-coordinated tin(IV) complex: dichloro[2,6-diacetylpyridine
bis(<i>S</i>-benzyldithiocarbazato-
\k^5^<i>S</i>,<i>N</i>,<i>N</i>',<i>N</i>'',<i>S</i>']tin(IV)
;
_journal_coeditor_code BR6210
_journal_issue 9
_journal_name_full 'Acta Crystallographica, Section E'
_journal_page_first o2921
_journal_page_last o2923
_journal_paper_doi 10.1107/S1600536805025493
_journal_volume 61
_journal_year 2005
_chemical_formula_iupac '[Sn (C25 H23 N5 S4) Cl2]'
_chemical_formula_moiety 'C25 H23 Cl2 N5 S4 Sn'
_chemical_formula_sum 'C25 H23 Cl2 N5 S4 Sn'
_chemical_formula_weight 711.31
_chemical_name_systematic
;
(2,6-diacetylpyridine bis(S-benzyldithiocarbazate-\k^5^N,N,N,S,S)
dichloro tin(IV)
;
_space_group_IT_number 15
_symmetry_cell_setting monoclinic
_symmetry_space_group_name_Hall '-C 2yc'
_symmetry_space_group_name_H-M 'C 1 2/c 1'
_atom_sites_solution_hydrogens geom
_atom_sites_solution_primary direct
_atom_sites_solution_secondary difmap
_audit_creation_method SHELXL-97
_cell_angle_alpha 90.00
_cell_angle_beta 93.2350(10)
_cell_angle_gamma 90.00
_cell_formula_units_Z 4
_cell_length_a 7.6309(5)
_cell_length_b 15.7240(10)
_cell_length_c 23.972(2)
_cell_measurement_reflns_used 5552
_cell_measurement_temperature 291(2)
_cell_measurement_theta_max 30.87
_cell_measurement_theta_min 2.59
_cell_volume 2871.7(3)
_computing_cell_refinement SMART
_computing_data_collection 'SMART (Bruker, 1999)'
_computing_data_reduction 'SAINT-Plus (Bruker, 1999)'
_computing_molecular_graphics 'MERCURY (Bruno et al., 2002) and PLATON (Spek, 2003)'
_computing_publication_material 'enCIFer (Allen et al., 2004)'
_computing_structure_refinement 'SHELXL97 (Sheldrick, 1997a)'
_computing_structure_solution 'SHELXS97 (Sheldrick, 1997a)'
_diffrn_ambient_temperature 291(2)
_diffrn_measured_fraction_theta_full 1.000
_diffrn_measured_fraction_theta_max 1.000
_diffrn_measurement_device_type 'Bruker SMART APEX CCD area-detector'
_diffrn_measurement_method \w
_diffrn_radiation_monochromator graphite
_diffrn_radiation_source 'fine-focus sealed tube'
_diffrn_radiation_type MoK\a
_diffrn_radiation_wavelength 0.71073
_diffrn_reflns_av_R_equivalents 0.0432
_diffrn_reflns_av_sigmaI/netI 0.0428
_diffrn_reflns_limit_h_max 9
_diffrn_reflns_limit_h_min -9
_diffrn_reflns_limit_k_max 18
_diffrn_reflns_limit_k_min -18
_diffrn_reflns_limit_l_max 28
_diffrn_reflns_limit_l_min -28
_diffrn_reflns_number 11652
_diffrn_reflns_theta_full 25.00
_diffrn_reflns_theta_max 25.00
_diffrn_reflns_theta_min 1.70
_exptl_absorpt_coefficient_mu 1.392
_exptl_absorpt_correction_T_max 0.9469
_exptl_absorpt_correction_T_min 0.7088
_exptl_absorpt_correction_type analytical
_exptl_absorpt_process_details '(SHELXTL/PC; Sheldrick 1997b)'
_exptl_crystal_colour orange
_exptl_crystal_density_diffrn 1.645
_exptl_crystal_density_method 'not measured'
_exptl_crystal_description prism
_exptl_crystal_F_000 1424
_exptl_crystal_size_max 0.29
_exptl_crystal_size_mid 0.14
_exptl_crystal_size_min 0.04
_refine_diff_density_max 0.791
_refine_diff_density_min -0.235
_refine_ls_extinction_method none
_refine_ls_goodness_of_fit_ref 0.935
_refine_ls_hydrogen_treatment constr
_refine_ls_matrix_type full
_refine_ls_number_parameters 170
_refine_ls_number_reflns 2541
_refine_ls_number_restraints 0
_refine_ls_restrained_S_all 0.935
_refine_ls_R_factor_all 0.0395
_refine_ls_R_factor_gt 0.0309
_refine_ls_shift/su_max 0.020
_refine_ls_shift/su_mean 0.000
_refine_ls_structure_factor_coef Fsqd
_refine_ls_weighting_details 'calc w = 1/[\s^2^(Fo^2^)+(0.0249P)^2^] where P = (Fo^2^+2Fc^2^)/3'
_refine_ls_weighting_scheme calc
_refine_ls_wR_factor_gt 0.0568
_refine_ls_wR_factor_ref 0.0585
_reflns_number_gt 2120
_reflns_number_total 2541
_reflns_threshold_expression I>2\s(I)
_cod_data_source_file br6210.cif
_cod_original_sg_symbol_H-M 'C 2/c'
_cod_database_code 2206628

loop_
_symmetry_equiv_pos_as_xyz
'x, y, z'
'-x, y, -z+1/2'
'x+1/2, y+1/2, z'
'-x+1/2, y+1/2, -z+1/2'
'-x, -y, -z'
'x, -y, z-1/2'
'-x+1/2, -y+1/2, -z'
'x+1/2, -y+1/2, z-1/2'

loop_
_atom_site_label
_atom_site_fract_x
_atom_site_fract_y
_atom_site_fract_z
_atom_site_U_iso_or_equiv
_atom_site_adp_type
_atom_site_calc_flag
_atom_site_refinement_flags
_atom_site_occupancy
_atom_site_type_symbol
Sn1 1.0000 0.204623(18) 0.2500 0.03962(11) Uani d S 1 Sn
Cl1 1.27143(11) 0.19030(5) 0.30539(4) 0.0599(2) Uani d . 1 Cl
S1 0.91544(11) 0.33200(5) 0.30880(4) 0.0559(2) Uani d . 1 S
S2 0.67661(12) 0.34998(5) 0.39805(4) 0.0596(3) Uani d . 1 S
N1 1.0000 0.0600(2) 0.2500 0.0397(8) Uani d S 1 N
N2 0.8359(3) 0.15076(15) 0.32089(10) 0.0437(6) Uani d . 1 N
N3 0.7488(3) 0.20077(16) 0.35757(10) 0.0478(6) Uani d . 1 N
C1 0.9020(4) 0.01760(19) 0.28541(12) 0.0427(7) Uani d . 1 C
C2 0.8981(4) -0.07047(19) 0.28577(13) 0.0524(9) Uani d . 1 C
H2 0.8277 -0.0995 0.3098 0.063 Uiso calc R 1 H
C3 1.0000 -0.1143(3) 0.2500 0.0568(13) Uani d S 1 C
H3 1.0000 -0.1734 0.2500 0.068 Uiso calc SR 1 H
C4 0.8051(4) 0.0706(2) 0.32325(13) 0.0459(8) Uani d . 1 C
C5 0.6787(5) 0.0323(2) 0.36134(15) 0.0749(12) Uani d . 1 C
H5A 0.7415 0.0115 0.3944 0.090 Uiso calc R 1 H
H5B 0.6176 -0.0138 0.3427 0.090 Uiso calc R 1 H
H5C 0.5958 0.0748 0.3715 0.090 Uiso calc R 1 H
C6 0.7814(4) 0.2815(2) 0.35334(12) 0.0470(8) Uani d . 1 C
C7 0.5417(4) 0.2784(2) 0.43654(14) 0.0620(10) Uani d . 1 C
H7A 0.4743 0.2417 0.4108 0.074 Uiso calc R 1 H
H7B 0.6154 0.2429 0.4613 0.074 Uiso calc R 1 H
C8 0.4205(4) 0.3303(2) 0.46989(14) 0.0500(8) Uani d . 1 C
C9 0.2500(5) 0.3410(2) 0.45177(15) 0.0631(10) Uani d . 1 C
H9 0.2081 0.3166 0.4182 0.076 Uiso calc R 1 H
C10 0.1384(5) 0.3882(3) 0.4834(2) 0.0783(12) Uani d . 1 C
H10 0.0215 0.3951 0.4710 0.094 Uiso calc R 1 H
C11 0.1984(6) 0.4244(3) 0.5321(2) 0.0839(13) Uani d . 1 C
H11 0.1236 0.4567 0.5529 0.101 Uiso calc R 1 H
C12 0.3664(6) 0.4134(3) 0.54999(17) 0.0921(14) Uani d . 1 C
H12 0.4070 0.4373 0.5838 0.111 Uiso calc R 1 H
C13 0.4793(5) 0.3672(2) 0.51927(15) 0.0752(12) Uani d . 1 C
H13 0.5960 0.3610 0.5320 0.090 Uiso calc R 1 H

loop_
_atom_site_aniso_label
_atom_site_aniso_U_11
_atom_site_aniso_U_22
_atom_site_aniso_U_33
_atom_site_aniso_U_12
_atom_site_aniso_U_13
_atom_site_aniso_U_23
Sn1 0.04154(18) 0.03567(18) 0.04215(19) 0.000 0.00677(13) 0.000
Cl1 0.0516(5) 0.0657(6) 0.0616(6) -0.0022(4) -0.0051(4) 0.0016(4)
S1 0.0636(6) 0.0422(5) 0.0640(6) -0.0058(4) 0.0225(5) -0.0078(4)
S2 0.0688(6) 0.0505(5) 0.0616(6) -0.0008(4) 0.0212(5) -0.0134(4)
N1 0.043(2) 0.0329(19) 0.044(2) 0.000 0.0047(17) 0.000
N2 0.0476(16) 0.0399(16) 0.0443(16) -0.0002(12) 0.0089(13) -0.0041(12)
N3 0.0528(16) 0.0453(16) 0.0464(16) -0.0022(14) 0.0144(13) -0.0054(13)
C1 0.0421(18) 0.0405(18) 0.0457(19) -0.0025(14) 0.0025(15) 0.0009(15)
C2 0.053(2) 0.041(2) 0.064(2) -0.0061(16) 0.0086(17) 0.0076(17)
C3 0.057(3) 0.036(3) 0.077(4) 0.000 0.006(3) 0.000
C4 0.0485(19) 0.042(2) 0.047(2) -0.0070(15) 0.0069(16) 0.0019(15)
C5 0.089(3) 0.053(2) 0.086(3) -0.016(2) 0.042(2) 0.000(2)
C6 0.0466(19) 0.051(2) 0.0440(19) 0.0014(15) 0.0057(15) -0.0071(16)
C7 0.069(2) 0.059(2) 0.059(2) 0.0010(18) 0.0186(19) -0.0049(18)
C8 0.056(2) 0.050(2) 0.045(2) 0.0035(16) 0.0126(17) 0.0021(16)
C9 0.063(3) 0.067(2) 0.059(2) -0.003(2) 0.002(2) 0.0089(19)
C10 0.054(2) 0.076(3) 0.106(4) 0.011(2) 0.018(3) 0.028(3)
C11 0.092(3) 0.078(3) 0.087(3) 0.027(3) 0.044(3) 0.009(3)
C12 0.115(4) 0.100(4) 0.062(3) 0.026(3) 0.016(3) -0.022(2)
C13 0.066(3) 0.096(3) 0.063(3) 0.019(2) -0.001(2) -0.017(2)

loop_
_atom_type_symbol
_atom_type_description
_atom_type_scat_dispersion_real
_atom_type_scat_dispersion_imag
_atom_type_scat_source
C C 0.0033 0.0016 'International Tables Vol C Tables 4.2.6.8 and 6.1.1.4'
H H 0.0000 0.0000 'International Tables Vol C Tables 4.2.6.8 and 6.1.1.4'
N N 0.0061 0.0033 'International Tables Vol C Tables 4.2.6.8 and 6.1.1.4'
S S 0.1246 0.1234 'International Tables Vol C Tables 4.2.6.8 and 6.1.1.4'
Cl Cl 0.1484 0.1585 'International Tables Vol C Tables 4.2.6.8 and 6.1.1.4'
Sn Sn -0.6537 1.4246 'International Tables Vol C Tables 4.2.6.8 and 6.1.1.4'

loop_
_geom_angle_atom_site_label_1
_geom_angle_atom_site_label_2
_geom_angle_atom_site_label_3
_geom_angle_site_symmetry_1
_geom_angle_site_symmetry_3
_geom_angle
_geom_angle_publ_flag
N1 Sn1 N2 . 2_755 68.65(6) ?
N1 Sn1 N2 . . 68.65(6) y
N2 Sn1 N2 2_755 . 137.31(12) y
N1 Sn1 Cl1 . 2_755 84.63(2) ?
N2 Sn1 Cl1 2_755 2_755 92.58(6) y
N2 Sn1 Cl1 . 2_755 83.51(6) y
N1 Sn1 Cl1 . . 84.63(2) y
N2 Sn1 Cl1 2_755 . 83.51(6) ?
N2 Sn1 Cl1 . . 92.58(6) y
Cl1 Sn1 Cl1 2_755 . 169.26(4) y
N1 Sn1 S1 . . 141.68(2) y
N2 Sn1 S1 2_755 . 148.44(6) y
N2 Sn1 S1 . . 73.69(6) y
Cl1 Sn1 S1 2_755 . 98.14(3) y
Cl1 Sn1 S1 . . 90.30(3) y
N1 Sn1 S1 . 2_755 141.68(2) ?
N2 Sn1 S1 2_755 2_755 73.69(6) ?
N2 Sn1 S1 . 2_755 148.44(6) ?
Cl1 Sn1 S1 2_755 2_755 90.30(3) y
Cl1 Sn1 S1 . 2_755 98.14(3) ?
S1 Sn1 S1 . 2_755 76.64(4) y
C6 S1 Sn1 . . 99.14(11) ?
C6 S2 C7 . . 102.85(15) y
C1 N1 C1 2_755 . 120.3(3) ?
C1 N1 Sn1 2_755 . 119.85(17) ?
C1 N1 Sn1 . . 119.85(17) y
C4 N2 N3 . . 115.8(3) y
C4 N2 Sn1 . . 119.8(2) ?
N3 N2 Sn1 . . 123.86(17) ?
C6 N3 N2 . . 114.0(2) y
N1 C1 C2 . . 121.0(3) ?
N1 C1 C4 . . 115.4(3) y
C2 C1 C4 . . 123.6(3) ?
C3 C2 C1 . . 118.9(3) ?
C3 C2 H2 . . 120.5 ?
C1 C2 H2 . . 120.5 ?
C2 C3 C2 . 2_755 119.9(4) ?
C2 C3 H3 . . 120.1 ?
C2 C3 H3 2_755 . 120.1 ?
N2 C4 C1 . . 115.5(3) y
N2 C4 C5 . . 123.3(3) ?
C1 C4 C5 . . 121.2(3) ?
C4 C5 H5A . . 109.5 ?
C4 C5 H5B . . 109.5 ?
H5A C5 H5B . . 109.5 ?
C4 C5 H5C . . 109.5 ?
H5A C5 H5C . . 109.5 ?
H5B C5 H5C . . 109.5 ?
N3 C6 S1 . . 128.7(2) ?
N3 C6 S2 . . 117.3(2) y
S1 C6 S2 . . 114.01(18) y
C8 C7 S2 . . 108.6(2) y
C8 C7 H7A . . 110.0 ?
S2 C7 H7A . . 110.0 ?
C8 C7 H7B . . 110.0 ?
S2 C7 H7B . . 110.0 ?
H7A C7 H7B . . 108.4 ?
C9 C8 C13 . . 119.0(3) ?
C9 C8 C7 . . 120.4(3) ?
C13 C8 C7 . . 120.6(3) ?
C8 C9 C10 . . 119.9(4) ?
C8 C9 H9 . . 120.1 ?
C10 C9 H9 . . 120.1 ?
C11 C10 C9 . . 120.5(4) ?
C11 C10 H10 . . 119.7 ?
C9 C10 H10 . . 119.7 ?
C12 C11 C10 . . 119.5(4) ?
C12 C11 H11 . . 120.2 ?
C10 C11 H11 . . 120.2 ?
C11 C12 C13 . . 121.0(4) ?
C11 C12 H12 . . 119.5 ?
C13 C12 H12 . . 119.5 ?
C8 C13 C12 . . 120.2(4) ?
C8 C13 H13 . . 119.9 ?
C12 C13 H13 . . 119.9 ?

loop_
_geom_bond_atom_site_label_1
_geom_bond_atom_site_label_2
_geom_bond_site_symmetry_2
_geom_bond_distance
_geom_bond_publ_flag
Sn1 N1 . 2.274(3) y
Sn1 N2 2_755 2.327(2) ?
Sn1 N2 . 2.327(2) y
Sn1 Cl1 2_755 2.4070(8) ?
Sn1 Cl1 . 2.4070(8) y
Sn1 S1 . 2.5528(8) y
Sn1 S1 2_755 2.5528(8) ?
S1 C6 . 1.715(3) y
S2 C6 . 1.745(3) y
S2 C7 . 1.813(3) y
N1 C1 2_755 1.340(3) ?
N1 C1 . 1.340(3) y
N2 C4 . 1.285(4) y
N2 N3 . 1.378(3) y
N3 C6 . 1.299(4) y
C1 C2 . 1.385(4) ?
C1 C4 . 1.463(4) ?
C2 C3 . 1.374(4) ?
C2 H2 . 0.9300 ?
C3 C2 2_755 1.374(4) ?
C3 H3 . 0.9300 ?
C4 C5 . 1.491(4) ?
C5 H5A . 0.9600 ?
C5 H5B . 0.9600 ?
C5 H5C . 0.9600 ?
C7 C8 . 1.498(4) ?
C7 H7A . 0.9700 ?
C7 H7B . 0.9700 ?
C8 C9 . 1.359(4) ?
C8 C13 . 1.371(4) ?
C9 C10 . 1.387(5) ?
C9 H9 . 0.9300 ?
C10 C11 . 1.355(5) ?
C10 H10 . 0.9300 ?
C11 C12 . 1.340(5) ?
C11 H11 . 0.9300 ?
C12 C13 . 1.372(5) ?
C12 H12 . 0.9300 ?
C13 H13 . 0.9300 ?
